data_4124390
loop_
_publ_author_name
'Normand, Adrien T.'
'Daniliuc, Constantin G.'
'Wibbeling, Birgit'
'Kehr, Gerald'
'Le Gendre, Pierre'
'Erker, Gerhard'

_publ_section_title
;
 Phosphido- and Amidozirconocene Cation-Based Frustrated Lewis Pair
 Chemistry.
;
_journal_name_full 'Journal of the American Chemical Society'
_journal_page_first 150811081316009
_journal_paper_doi 10.1021/jacs.5b06551
_journal_year 2015
_chemical_formula_sum 'C29 H35 P Zr'
_chemical_formula_weight 505.76
_chemical_name_systematic
; 
 ? 
;
_space_group_IT_number 14
_symmetry_cell_setting monoclinic
_symmetry_space_group_name_Hall '-P 2yn'
_symmetry_space_group_name_H-M 'P 1 21/n 1'
_atom_sites_solution_hydrogens geom
_atom_sites_solution_primary direct
_atom_sites_solution_secondary difmap
_audit_creation_method SHELXL-97
_cell_angle_alpha 90.00
_cell_angle_beta 92.0380(10)
_cell_angle_gamma 90.00
_cell_formula_units_Z 8
_cell_length_a 16.2565(2)
_cell_length_b 17.3093(2)
_cell_length_c 17.7720(2)
_cell_measurement_reflns_used 11636
_cell_measurement_temperature 223(2)
_cell_measurement_theta_max 28.28
_cell_measurement_theta_min 4.08
_cell_volume 4997.68(10)
_computing_cell_refinement 'Collect (Nonius B.V., 1998)'
_computing_data_collection 'Collect (Nonius B.V., 1998)'
_computing_data_reduction 'Denzo-SMN (Otwinowski & Minor, 1997)'
_computing_molecular_graphics 'XP (BrukerAXS, 2000)'
_computing_publication_material 'SHELXL-97 (Sheldrick, 1997)'
_computing_structure_refinement 'SHELXL-97 (Sheldrick, 1997)'
_computing_structure_solution 'SHELXS-97 (Sheldrick, 1990)'
_diffrn_ambient_temperature 223(2)
_diffrn_measured_fraction_theta_full 0.981
_diffrn_measured_fraction_theta_max 0.981
_diffrn_measurement_device_type 'Nonius KappaCCD APEXII'
_diffrn_measurement_method '\w and \f scans'
_diffrn_radiation_monochromator 'Montel mirror'
_diffrn_radiation_source 'rotating anode Nonius FR591'
_diffrn_radiation_type MoK\a
_diffrn_radiation_wavelength 0.71073
_diffrn_reflns_av_R_equivalents 0.038
_diffrn_reflns_av_sigmaI/netI 0.0294
_diffrn_reflns_limit_h_max 20
_diffrn_reflns_limit_h_min -20
_diffrn_reflns_limit_k_max 21
_diffrn_reflns_limit_k_min -20
_diffrn_reflns_limit_l_max 22
_diffrn_reflns_limit_l_min -22
_diffrn_reflns_number 35861
_diffrn_reflns_theta_full 26.37
_diffrn_reflns_theta_max 26.37
_diffrn_reflns_theta_min 4.14
_exptl_absorpt_coefficient_mu 0.518
_exptl_absorpt_correction_T_max 0.9452
_exptl_absorpt_correction_T_min 0.8858
_exptl_absorpt_correction_type multi-scan
_exptl_absorpt_process_details 'Denzo (Otwinowski, Borek, Majewski & Minor, 2003)'
_exptl_crystal_colour orange
_exptl_crystal_density_diffrn 1.344
_exptl_crystal_density_method 'not measured'
_exptl_crystal_description prism
_exptl_crystal_F_000 2112
_exptl_crystal_size_max 0.24
_exptl_crystal_size_mid 0.18
_exptl_crystal_size_min 0.11
_refine_diff_density_max 0.306
_refine_diff_density_min -0.363
_refine_diff_density_rms 0.049
_refine_ls_extinction_method none
_refine_ls_goodness_of_fit_ref 1.064
_refine_ls_hydrogen_treatment constr
_refine_ls_matrix_type full
_refine_ls_number_parameters 573
_refine_ls_number_reflns 10030
_refine_ls_number_restraints 0
_refine_ls_restrained_S_all 1.064
_refine_ls_R_factor_all 0.0364
_refine_ls_R_factor_gt 0.0317
_refine_ls_shift/su_max 0.001
_refine_ls_shift/su_mean 0.000
_refine_ls_structure_factor_coef Fsqd
_refine_ls_weighting_details 'calc w=1/[\s^2^(Fo^2^)+(0.0356P)^2^+2.7839P] where P=(Fo^2^+2Fc^2^)/3'
_refine_ls_weighting_scheme calc
_refine_ls_wR_factor_gt 0.0806
_refine_ls_wR_factor_ref 0.0845
_reflns_number_gt 9063
_reflns_number_total 10030
_reflns_threshold_expression >2sigma(I)
_cod_data_source_file ja5b06551_si_002.cif
_cod_data_source_block erk7559
_cod_original_sg_symbol_H-M P21/n
_cod_database_code 4124390

loop_
_symmetry_equiv_pos_as_xyz
'x, y, z'
'-x+1/2, y+1/2, -z+1/2'
'-x, -y, -z'
'x-1/2, -y-1/2, z-1/2'

loop_
_atom_site_label
_atom_site_type_symbol
_atom_site_fract_x
_atom_site_fract_y
_atom_site_fract_z
_atom_site_U_iso_or_equiv
_atom_site_adp_type
_atom_site_occupancy
_atom_site_symmetry_multiplicity
_atom_site_calc_flag
_atom_site_refinement_flags
Zr1A Zr 0.683058(11) 0.543565(11) 0.150069(10) 0.03243(6) Uani 1 1 d .
P1A P 0.71704(3) 0.68479(3) 0.17829(3) 0.03442(11) Uani 1 1 d .
C11A C 0.80317(13) 0.49782(13) 0.09930(13) 0.0467(5) Uani 1 1 d .
H11A H 0.7957 0.4443 0.0845 0.070 Uiso 1 1 calc R
H12A H 0.8480 0.5016 0.1366 0.070 Uiso 1 1 calc R
H13A H 0.8160 0.5285 0.0556 0.070 Uiso 1 1 calc R
C1A C 0.65892(17) 0.42699(13) 0.22910(13) 0.0522(6) Uani 1 1 d .
H1A H 0.6390 0.3822 0.2047 0.063 Uiso 1 1 calc R
C2A C 0.61055(16) 0.48732(14) 0.25837(13) 0.0503(6) Uani 1 1 d .
H2A H 0.5527 0.4898 0.2566 0.060 Uiso 1 1 calc R
C3A C 0.66349(16) 0.54217(14) 0.29012(12) 0.0495(6) Uani 1 1 d .
H3A H 0.6477 0.5877 0.3145 0.059 Uiso 1 1 calc R
C4A C 0.74488(16) 0.51785(15) 0.27945(13) 0.0516(6) Uani 1 1 d .
H4A H 0.7931 0.5448 0.2940 0.062 Uiso 1 1 calc R
C5A C 0.74082(17) 0.44579(14) 0.24293(14) 0.0541(6) Uani 1 1 d .
H5A H 0.7862 0.4155 0.2301 0.065 Uiso 1 1 calc R
C6A C 0.56078(16) 0.48903(17) 0.07987(15) 0.0596(7) Uani 1 1 d .
H6A H 0.5327 0.4479 0.1021 0.072 Uiso 1 1 calc R
C7A C 0.54526(14) 0.56739(18) 0.09009(15) 0.0593(7) Uani 1 1 d .
H7A H 0.5051 0.5883 0.1210 0.071 Uiso 1 1 calc R
C8A C 0.59934(17) 0.60968(16) 0.04682(15) 0.0574(7) Uani 1 1 d .
H8A H 0.6020 0.6638 0.0432 0.069 Uiso 1 1 calc R
C9A C 0.64851(17) 0.55705(19) 0.00998(13) 0.0605(7) Uani 1 1 d .
H9A H 0.6902 0.5695 -0.0233 0.073 Uiso 1 1 calc R
C10A C 0.62541(17) 0.48244(17) 0.03078(15) 0.0597(7) Uani 1 1 d .
H10A H 0.6492 0.4361 0.0146 0.072 Uiso 1 1 calc R
C21A C 0.78006(12) 0.71083(11) 0.26308(11) 0.0344(4) Uani 1 1 d .
C22A C 0.74527(12) 0.74667(11) 0.32600(11) 0.0344(4) Uani 1 1 d .
C23A C 0.79425(13) 0.76260(13) 0.38995(12) 0.0411(5) Uani 1 1 d .
H23A H 0.7702 0.7869 0.4310 0.049 Uiso 1 1 calc R
C24A C 0.87695(14) 0.74409(13) 0.39533(12) 0.0438(5) Uani 1 1 d .
C25A C 0.91069(13) 0.70886(13) 0.33374(13) 0.0448(5) Uani 1 1 d .
H25A H 0.9670 0.6964 0.3362 0.054 Uiso 1 1 calc R
C26A C 0.86478(12) 0.69105(12) 0.26821(12) 0.0400(5) Uani 1 1 d .
C27A C 0.65511(12) 0.76746(13) 0.32691(12) 0.0399(4) Uani 1 1 d .
H27A H 0.6436 0.7924 0.3743 0.060 Uiso 1 1 calc R
H27B H 0.6222 0.7209 0.3214 0.060 Uiso 1 1 calc R
H27C H 0.6417 0.8024 0.2856 0.060 Uiso 1 1 calc R
C28A C 0.92947(16) 0.76157(17) 0.46522(14) 0.0589(7) Uani 1 1 d .
H28A H 0.8943 0.7753 0.5061 0.088 Uiso 1 1 calc R
H28B H 0.9661 0.8043 0.4551 0.088 Uiso 1 1 calc R
H28C H 0.9617 0.7163 0.4792 0.088 Uiso 1 1 calc R
C29A C 0.90959(14) 0.65091(16) 0.20663(15) 0.0547(6) Uani 1 1 d .
H29A H 0.9623 0.6759 0.2001 0.082 Uiso 1 1 calc R
H29B H 0.8769 0.6538 0.1600 0.082 Uiso 1 1 calc R
H29C H 0.9184 0.5972 0.2202 0.082 Uiso 1 1 calc R
C31A C 0.68131(11) 0.77729(11) 0.13763(10) 0.0323(4) Uani 1 1 d .
C32A C 0.73944(12) 0.82793(12) 0.10591(11) 0.0369(4) Uani 1 1 d .
C33A C 0.71385(14) 0.89872(13) 0.07731(12) 0.0436(5) Uani 1 1 d .
H33A H 0.7531 0.9313 0.0561 0.052 Uiso 1 1 calc R
C34A C 0.63286(15) 0.92348(13) 0.07860(12) 0.0456(5) Uani 1 1 d .
C35A C 0.57618(14) 0.87318(13) 0.10733(12) 0.0434(5) Uani 1 1 d .
H35A H 0.5205 0.8880 0.1068 0.052 Uiso 1 1 calc R
C36A C 0.59798(12) 0.80102(12) 0.13726(11) 0.0364(4) Uani 1 1 d .
C37A C 0.82921(13) 0.80797(14) 0.10302(13) 0.0467(5) Uani 1 1 d .
H37A H 0.8553 0.8413 0.0670 0.070 Uiso 1 1 calc R
H37B H 0.8350 0.7545 0.0877 0.070 Uiso 1 1 calc R
H37C H 0.8553 0.8152 0.1525 0.070 Uiso 1 1 calc R
C38A C 0.6086(2) 1.00259(16) 0.04946(17) 0.0673(7) Uani 1 1 d .
H38A H 0.6391 1.0418 0.0778 0.101 Uiso 1 1 calc R
H38B H 0.5501 1.0103 0.0552 0.101 Uiso 1 1 calc R
H38C H 0.6212 1.0065 -0.0034 0.101 Uiso 1 1 calc R
C39A C 0.52952(13) 0.75337(14) 0.16856(14) 0.0465(5) Uani 1 1 d .
H39A H 0.5011 0.7834 0.2057 0.070 Uiso 1 1 calc R
H39B H 0.5524 0.7072 0.1920 0.070 Uiso 1 1 calc R
H39C H 0.4910 0.7389 0.1281 0.070 Uiso 1 1 calc R
Zr1B Zr 0.166288(11) 0.887671(11) 0.141921(11) 0.03333(6) Uani 1 1 d .
P1B P 0.21988(3) 1.02291(3) 0.17444(3) 0.03681(12) Uani 1 1 d .
C11B C 0.28555(14) 0.83015(14) 0.10160(14) 0.0493(5) Uani 1 1 d .
H11D H 0.2740 0.7772 0.0869 0.074 Uiso 1 1 calc R
H12E H 0.3271 0.8308 0.1422 0.074 Uiso 1 1 calc R
H13F H 0.3055 0.8584 0.0588 0.074 Uiso 1 1 calc R
C1B C 0.12220(17) 0.77294(14) 0.21602(14) 0.0551(6) Uani 1 1 d .
H1B H 0.1034 0.7292 0.1891 0.066 Uiso 1 1 calc R
C2B C 0.07319(17) 0.83524(16) 0.23879(15) 0.0595(7) Uani 1 1 d .
H2B H 0.0161 0.8406 0.2298 0.071 Uiso 1 1 calc R
C3B C 0.1245(2) 0.88728(15) 0.27686(14) 0.0621(7) Uani 1 1 d .
H3B H 0.1080 0.9339 0.2989 0.075 Uiso 1 1 calc R
C4B C 0.2048(2) 0.85859(17) 0.27696(14) 0.0639(7) Uani 1 1 d .
H4B H 0.2519 0.8829 0.2980 0.077 Uiso 1 1 calc R
C5B C 0.20260(17) 0.78703(15) 0.24000(15) 0.0577(6) Uani 1 1 d .
H5B H 0.2479 0.7544 0.2328 0.069 Uiso 1 1 calc R
C6B C 0.05026(14) 0.84348(14) 0.05598(14) 0.0509(6) Uani 1 1 d .
H6B H 0.0178 0.8020 0.0718 0.061 Uiso 1 1 calc R
C7B C 0.03641(13) 0.92211(15) 0.07069(14) 0.0481(5) Uani 1 1 d .
H7B H -0.0068 0.9424 0.0984 0.058 Uiso 1 1 calc R
C8B C 0.09831(15) 0.96518(14) 0.03675(13) 0.0488(5) Uani 1 1 d .
H8B H 0.1038 1.0192 0.0375 0.059 Uiso 1 1 calc R
C9B C 0.15022(15) 0.91291(17) 0.00167(13) 0.0535(6) Uani 1 1 d .
H9B H 0.1969 0.9259 -0.0254 0.064 Uiso 1 1 calc R
C10B C 0.12090(16) 0.83789(16) 0.01358(13) 0.0544(6) Uani 1 1 d .
H10B H 0.1445 0.7920 -0.0038 0.065 Uiso 1 1 calc R
C21B C 0.28051(12) 1.04325(12) 0.26213(12) 0.0372(4) Uani 1 1 d .
C22B C 0.24751(12) 1.08561(12) 0.32191(12) 0.0372(4) Uani 1 1 d .
C23B C 0.29682(14) 1.10274(13) 0.38541(12) 0.0433(5) Uani 1 1 d .
H23B H 0.2741 1.1315 0.4244 0.052 Uiso 1 1 calc R
C24B C 0.37793(14) 1.07907(13) 0.39326(12) 0.0437(5) Uani 1 1 d .
C25B C 0.40916(13) 1.03523(13) 0.33579(13) 0.0439(5) Uani 1 1 d .
H25B H 0.4636 1.0171 0.3408 0.053 Uiso 1 1 calc R
C26B C 0.36284(13) 1.01703(13) 0.27065(13) 0.0436(5) Uani 1 1 d .
C27B C 0.15952(13) 1.11285(14) 0.32021(13) 0.0458(5) Uani 1 1 d .
H27D H 0.1457 1.1310 0.3698 0.069 Uiso 1 1 calc R
H27E H 0.1234 1.0704 0.3055 0.069 Uiso 1 1 calc R
H27F H 0.1527 1.1547 0.2842 0.069 Uiso 1 1 calc R
C28B C 0.43183(17) 1.10157(18) 0.46064(15) 0.0620(7) Uani 1 1 d .
H28D H 0.4585 1.1505 0.4509 0.093 Uiso 1 1 calc R
H28E H 0.4733 1.0621 0.4699 0.093 Uiso 1 1 calc R
H28F H 0.3983 1.1065 0.5045 0.093 Uiso 1 1 calc R
C29B C 0.40495(15) 0.96910(17) 0.21262(16) 0.0621(7) Uani 1 1 d .
H29D H 0.4603 0.9884 0.2065 0.093 Uiso 1 1 calc R
H29E H 0.3742 0.9724 0.1649 0.093 Uiso 1 1 calc R
H29F H 0.4074 0.9157 0.2290 0.093 Uiso 1 1 calc R
C31B C 0.19401(12) 1.11907(12) 0.13639(11) 0.0350(4) Uani 1 1 d .
C32B C 0.25691(13) 1.16744(13) 0.11057(11) 0.0390(4) Uani 1 1 d .
C33B C 0.23802(15) 1.24063(14) 0.08374(12) 0.0466(5) Uani 1 1 d .
H33B H 0.2807 1.2719 0.0664 0.056 Uiso 1 1 calc R
C34B C 0.15829(15) 1.26967(13) 0.08142(13) 0.0481(5) Uani 1 1 d .
C35B C 0.09694(14) 1.22230(13) 0.10587(12) 0.0445(5) Uani 1 1 d .
H35B H 0.0426 1.2409 0.1046 0.053 Uiso 1 1 calc R
C36B C 0.11219(13) 1.14771(12) 0.13255(12) 0.0391(4) Uani 1 1 d .
C37B C 0.34570(13) 1.14249(16) 0.11246(14) 0.0501(6) Uani 1 1 d .
H37D H 0.3763 1.1748 0.0787 0.075 Uiso 1 1 calc R
H37E H 0.3492 1.0890 0.0966 0.075 Uiso 1 1 calc R
H37F H 0.3688 1.1476 0.1633 0.075 Uiso 1 1 calc R
C38B C 0.1398(2) 1.34991(16) 0.05295(18) 0.0704(8) Uani 1 1 d .
H38D H 0.0813 1.3599 0.0553 0.106 Uiso 1 1 calc R
H38E H 0.1564 1.3544 0.0012 0.106 Uiso 1 1 calc R
H38F H 0.1699 1.3872 0.0839 0.106 Uiso 1 1 calc R
C39B C 0.03858(13) 1.10298(13) 0.15751(14) 0.0464(5) Uani 1 1 d .
H39D H 0.0106 1.1323 0.1955 0.070 Uiso 1 1 calc R
H39E H 0.0565 1.0538 0.1785 0.070 Uiso 1 1 calc R
H39F H 0.0012 1.0940 0.1146 0.070 Uiso 1 1 calc R

loop_
_atom_site_aniso_label
_atom_site_aniso_U_11
_atom_site_aniso_U_22
_atom_site_aniso_U_33
_atom_site_aniso_U_23
_atom_site_aniso_U_13
_atom_site_aniso_U_12
Zr1A 0.03410(10) 0.03011(10) 0.03322(11) -0.00150(7) 0.00328(7) 0.00039(7)
P1A 0.0331(2) 0.0306(2) 0.0392(3) -0.0022(2) -0.0033(2) 0.00031(19)
C11A 0.0472(12) 0.0433(12) 0.0502(13) -0.0025(10) 0.0110(10) 0.0069(9)
C1A 0.0787(17) 0.0339(11) 0.0450(12) 0.0022(10) 0.0147(12) -0.0014(11)
C2A 0.0622(14) 0.0429(12) 0.0469(12) 0.0047(10) 0.0205(11) 0.0000(11)
C3A 0.0738(16) 0.0399(12) 0.0353(11) 0.0026(9) 0.0115(11) 0.0043(11)
C4A 0.0654(15) 0.0488(13) 0.0399(12) 0.0098(10) -0.0059(10) 0.0041(11)
C5A 0.0707(16) 0.0426(13) 0.0493(13) 0.0124(11) 0.0083(12) 0.0173(11)
C6A 0.0545(14) 0.0631(16) 0.0605(16) -0.0030(13) -0.0077(12) -0.0207(12)
C7A 0.0358(11) 0.0817(19) 0.0597(15) -0.0137(14) -0.0087(10) 0.0049(12)
C8A 0.0624(15) 0.0510(14) 0.0566(15) 0.0030(12) -0.0271(12) -0.0012(11)
C9A 0.0575(14) 0.090(2) 0.0331(11) 0.0016(13) -0.0058(10) -0.0123(14)
C10A 0.0634(15) 0.0612(16) 0.0535(15) -0.0223(13) -0.0105(12) 0.0029(13)
C21A 0.0335(9) 0.0320(10) 0.0374(10) -0.0002(8) -0.0014(8) -0.0019(7)
C22A 0.0366(10) 0.0283(9) 0.0384(10) 0.0025(8) 0.0006(8) -0.0027(7)
C23A 0.0471(11) 0.0417(11) 0.0343(10) 0.0020(9) 0.0005(9) -0.0090(9)
C24A 0.0457(11) 0.0433(12) 0.0416(11) 0.0057(9) -0.0082(9) -0.0093(9)
C25A 0.0334(10) 0.0473(12) 0.0530(13) 0.0043(10) -0.0071(9) -0.0030(9)
C26A 0.0323(10) 0.0402(11) 0.0473(12) -0.0013(9) -0.0022(8) -0.0001(8)
C27A 0.0381(10) 0.0393(11) 0.0425(11) -0.0011(9) 0.0050(8) 0.0008(8)
C28A 0.0582(15) 0.0679(17) 0.0495(14) 0.0039(12) -0.0157(11) -0.0101(13)
C29A 0.0347(11) 0.0632(16) 0.0660(15) -0.0161(13) -0.0018(10) 0.0108(10)
C31A 0.0347(9) 0.0321(10) 0.0300(9) -0.0032(8) 0.0005(7) -0.0002(7)
C32A 0.0399(10) 0.0398(11) 0.0311(9) -0.0054(8) 0.0028(8) -0.0046(8)
C33A 0.0549(13) 0.0384(11) 0.0375(11) 0.0011(9) 0.0021(9) -0.0108(9)
C34A 0.0621(14) 0.0351(11) 0.0391(11) 0.0018(9) -0.0053(10) 0.0001(10)
C35A 0.0450(11) 0.0439(12) 0.0407(11) -0.0035(9) -0.0042(9) 0.0091(9)
C36A 0.0356(10) 0.0385(10) 0.0350(10) -0.0003(8) -0.0005(8) 0.0014(8)
C37A 0.0389(11) 0.0538(14) 0.0480(12) -0.0031(11) 0.0090(9) -0.0086(10)
C38A 0.087(2) 0.0442(14) 0.0690(18) 0.0080(13) -0.0156(15) 0.0045(13)
C39A 0.0333(10) 0.0522(13) 0.0539(13) 0.0063(11) 0.0024(9) 0.0018(9)
Zr1B 0.03489(11) 0.03035(10) 0.03475(11) -0.00002(7) 0.00114(8) 0.00096(7)
P1B 0.0346(3) 0.0324(3) 0.0432(3) -0.0031(2) -0.0018(2) 0.0010(2)
C11B 0.0453(12) 0.0442(12) 0.0588(14) -0.0055(11) 0.0060(10) 0.0080(10)
C1B 0.0758(17) 0.0373(12) 0.0529(14) 0.0057(11) 0.0104(12) -0.0077(11)
C2B 0.0626(15) 0.0592(16) 0.0580(15) 0.0151(13) 0.0225(12) 0.0021(12)
C3B 0.105(2) 0.0422(13) 0.0407(13) 0.0034(11) 0.0214(14) 0.0062(14)
C4B 0.091(2) 0.0576(16) 0.0419(13) 0.0147(12) -0.0155(13) -0.0136(15)
C5B 0.0720(17) 0.0439(13) 0.0573(15) 0.0179(12) 0.0031(12) 0.0118(12)
C6B 0.0476(12) 0.0481(13) 0.0563(14) -0.0031(11) -0.0089(10) -0.0083(10)
C7B 0.0380(11) 0.0542(14) 0.0514(13) -0.0023(11) -0.0082(9) 0.0030(10)
C8B 0.0544(13) 0.0448(13) 0.0461(12) 0.0068(10) -0.0159(10) -0.0010(10)
C9B 0.0533(13) 0.0730(17) 0.0339(11) 0.0051(11) -0.0023(10) -0.0070(12)
C10B 0.0592(14) 0.0588(15) 0.0445(13) -0.0144(11) -0.0080(11) 0.0047(12)
C21B 0.0338(10) 0.0360(10) 0.0417(11) -0.0003(9) 0.0009(8) -0.0024(8)
C22B 0.0381(10) 0.0320(10) 0.0418(11) 0.0005(8) 0.0054(8) -0.0040(8)
C23B 0.0487(12) 0.0414(11) 0.0402(11) -0.0004(9) 0.0057(9) -0.0077(9)
C24B 0.0468(12) 0.0438(12) 0.0403(11) 0.0076(9) -0.0024(9) -0.0142(9)
C25B 0.0356(10) 0.0427(12) 0.0531(13) 0.0075(10) -0.0035(9) -0.0040(9)
C26B 0.0373(10) 0.0411(11) 0.0524(13) -0.0026(10) 0.0006(9) 0.0014(9)
C27B 0.0398(11) 0.0467(13) 0.0514(13) -0.0077(10) 0.0080(9) 0.0003(9)
C28B 0.0611(15) 0.0753(19) 0.0489(14) 0.0035(13) -0.0084(12) -0.0191(13)
C29B 0.0407(12) 0.0732(18) 0.0720(17) -0.0216(14) -0.0051(11) 0.0177(12)
C31B 0.0365(10) 0.0347(10) 0.0339(10) -0.0025(8) 0.0031(8) -0.0029(8)
C32B 0.0420(11) 0.0436(11) 0.0316(10) -0.0053(9) 0.0024(8) -0.0094(9)
C33B 0.0573(13) 0.0460(12) 0.0363(11) 0.0023(9) -0.0002(9) -0.0189(10)
C34B 0.0642(14) 0.0391(12) 0.0398(11) 0.0029(10) -0.0128(10) -0.0064(10)
C35B 0.0464(12) 0.0413(12) 0.0452(12) -0.0003(10) -0.0054(9) 0.0051(9)
C36B 0.0392(10) 0.0370(11) 0.0410(11) -0.0018(9) 0.0017(8) -0.0004(8)
C37B 0.0377(11) 0.0635(15) 0.0497(13) -0.0030(11) 0.0081(9) -0.0088(10)
C38B 0.086(2) 0.0458(15) 0.0771(19) 0.0171(14) -0.0236(16) -0.0079(14)
C39B 0.0339(10) 0.0433(12) 0.0623(14) 0.0053(11) 0.0063(9) 0.0017(9)

loop_
_atom_type_symbol
_atom_type_description
_atom_type_scat_dispersion_real
_atom_type_scat_dispersion_imag
_atom_type_scat_source
C C 0.0033 0.0016 'International Tables Vol C Tables 4.2.6.8 and 6.1.1.4'
H H 0.0000 0.0000 'International Tables Vol C Tables 4.2.6.8 and 6.1.1.4'
P P 0.1023 0.0942 'International Tables Vol C Tables 4.2.6.8 and 6.1.1.4'
Zr Zr -2.9673 0.5597 'International Tables Vol C Tables 4.2.6.8 and 6.1.1.4'

loop_
_geom_angle_atom_site_label_1
_geom_angle_atom_site_label_2
_geom_angle_atom_site_label_3
_geom_angle
C11A Zr1A C7A 130.50(9)
C11A Zr1A C2A 126.54(8)
C7A Zr1A C2A 87.25(9)
C11A Zr1A C6A 110.07(9)
C7A Zr1A C6A 32.51(9)
C2A Zr1A C6A 81.25(9)
C11A Zr1A C1A 95.41(8)
C7A Zr1A C1A 102.61(10)
C2A Zr1A C1A 33.01(8)
C6A Zr1A C1A 80.63(9)
C11A Zr1A C4A 88.89(9)
C7A Zr1A C4A 138.35(9)
C2A Zr1A C4A 53.79(9)
C6A Zr1A C4A 132.48(9)
C1A Zr1A C4A 53.76(9)
C11A Zr1A C10A 79.77(9)
C7A Zr1A C10A 53.51(9)
C2A Zr1A C10A 108.30(9)
C6A Zr1A C10A 32.27(9)
C1A Zr1A C10A 94.17(9)
C4A Zr1A C10A 144.98(9)
C11A Zr1A C8A 108.19(9)
C7A Zr1A C8A 32.40(9)
C2A Zr1A C8A 118.82(9)
C6A Zr1A C8A 53.67(9)
C1A Zr1A C8A 133.22(9)
C4A Zr1A C8A 158.99(9)
C10A Zr1A C8A 53.35(9)
C11A Zr1A C3A 121.23(8)
C7A Zr1A C3A 106.39(9)
C2A Zr1A C3A 32.15(8)
C6A Zr1A C3A 111.34(9)
C1A Zr1A C3A 53.77(8)
C4A Zr1A C3A 32.46(8)
C10A Zr1A C3A 140.40(9)
C8A Zr1A C3A 129.75(9)
C11A Zr1A C5A 74.12(8)
C7A Zr1A C5A 134.61(10)
C2A Zr1A C5A 53.66(8)
C6A Zr1A C5A 110.18(9)
C1A Zr1A C5A 32.01(9)
C4A Zr1A C5A 32.42(8)
C10A Zr1A C5A 112.80(9)
C8A Zr1A C5A 163.76(9)
C3A Zr1A C5A 53.45(8)
C11A Zr1A C9A 79.06(9)
C7A Zr1A C9A 53.10(9)
C2A Zr1A C9A 134.29(9)
C6A Zr1A C9A 53.19(9)
C1A Zr1A C9A 126.23(9)
C4A Zr1A C9A 167.93(9)
C10A Zr1A C9A 32.06(9)
C8A Zr1A C9A 31.88(9)
C3A Zr1A C9A 159.43(9)
C5A Zr1A C9A 140.03(10)
C11A Zr1A P1A 102.95(6)
C7A Zr1A P1A 96.37(7)
C2A Zr1A P1A 109.13(6)
C6A Zr1A P1A 128.60(7)
C1A Zr1A P1A 134.48(6)
C4A Zr1A P1A 85.02(6)
C10A Zr1A P1A 129.71(7)
C8A Zr1A P1A 79.38(6)
C3A Zr1A P1A 81.33(6)
C5A Zr1A P1A 116.18(7)
C9A Zr1A P1A 98.23(7)
C31A P1A C21A 105.42(9)
C31A P1A Zr1A 133.83(6)
C21A P1A Zr1A 120.25(7)
Zr1A C11A H11A 109.5
Zr1A C11A H12A 109.5
H11A C11A H12A 109.5
Zr1A C11A H13A 109.5
H11A C11A H13A 109.5
H12A C11A H13A 109.5
C5A C1A C2A 107.7(2)
C5A C1A Zr1A 74.96(14)
C2A C1A Zr1A 73.23(13)
C5A C1A H1A 126.1
C2A C1A H1A 126.1
Zr1A C1A H1A 117.7
C3A C2A C1A 108.0(2)
C3A C2A Zr1A 75.12(13)
C1A C2A Zr1A 73.76(13)
C3A C2A H2A 126.0
C1A C2A H2A 126.0
Zr1A C2A H2A 117.2
C2A C3A C4A 108.2(2)
C2A C3A Zr1A 72.73(13)
C4A C3A Zr1A 73.60(13)
C2A C3A H3A 125.9
C4A C3A H3A 125.9
Zr1A C3A H3A 119.6
C5A C4A C3A 107.4(2)
C5A C4A Zr1A 74.01(14)
C3A C4A Zr1A 73.94(13)
C5A C4A H4A 126.3
C3A C4A H4A 126.3
Zr1A C4A H4A 117.8
C1A C5A C4A 108.6(2)
C1A C5A Zr1A 73.03(14)
C4A C5A Zr1A 73.57(13)
C1A C5A H5A 125.7
C4A C5A H5A 125.7
Zr1A C5A H5A 119.5
C7A C6A C10A 107.8(3)
C7A C6A Zr1A 73.21(14)
C10A C6A Zr1A 74.87(14)
C7A C6A H6A 126.1
C10A C6A H6A 126.1
Zr1A C6A H6A 117.8
C6A C7A C8A 108.6(2)
C6A C7A Zr1A 74.28(14)
C8A C7A Zr1A 75.35(13)
C6A C7A H7A 125.7
C8A C7A H7A 125.7
Zr1A C7A H7A 116.7
C9A C8A C7A 107.4(2)
C9A C8A Zr1A 74.98(14)
C7A C8A Zr1A 72.25(14)
C9A C8A H8A 126.3
C7A C8A H8A 126.3
Zr1A C8A H8A 118.5
C8A C9A C10A 108.4(2)
C8A C9A Zr1A 73.14(14)
C10A C9A Zr1A 73.05(14)
C8A C9A H9A 125.8
C10A C9A H9A 125.8
Zr1A C9A H9A 119.8
C6A C10A C9A 107.8(3)
C6A C10A Zr1A 72.86(14)
C9A C10A Zr1A 74.89(14)
C6A C10A H10A 126.1
C9A C10A H10A 126.1
Zr1A C10A H10A 118.1
C22A C21A C26A 118.00(18)
C22A C21A P1A 121.75(15)
C26A C21A P1A 120.16(15)
C23A C22A C21A 119.96(18)
C23A C22A C27A 118.12(18)
C21A C22A C27A 121.91(18)
C24A C23A C22A 122.5(2)
C24A C23A H23A 118.7
C22A C23A H23A 118.7
C23A C24A C25A 117.36(19)
C23A C24A C28A 122.0(2)
C25A C24A C28A 120.7(2)
C24A C25A C26A 122.9(2)
C24A C25A H25A 118.6
C26A C25A H25A 118.6
C25A C26A C21A 119.3(2)
C25A C26A C29A 116.76(19)
C21A C26A C29A 123.93(19)
C22A C27A H27A 109.5
C22A C27A H27B 109.5
H27A C27A H27B 109.5
C22A C27A H27C 109.5
H27A C27A H27C 109.5
H27B C27A H27C 109.5
C24A C28A H28A 109.5
C24A C28A H28B 109.5
H28A C28A H28B 109.5
C24A C28A H28C 109.5
H28A C28A H28C 109.5
H28B C28A H28C 109.5
C26A C29A H29A 109.5
C26A C29A H29B 109.5
H29A C29A H29B 109.5
C26A C29A H29C 109.5
H29A C29A H29C 109.5
H29B C29A H29C 109.5
C36A C31A C32A 117.99(18)
C36A C31A P1A 122.85(15)
C32A C31A P1A 119.16(15)
C33A C32A C31A 119.76(19)
C33A C32A C37A 118.06(19)
C31A C32A C37A 122.18(19)
C32A C33A C34A 122.7(2)
C32A C33A H33A 118.6
C34A C33A H33A 118.6
C35A C34A C33A 117.3(2)
C35A C34A C38A 122.0(2)
C33A C34A C38A 120.7(2)
C34A C35A C36A 122.8(2)
C34A C35A H35A 118.6
C36A C35A H35A 118.6
C35A C36A C31A 119.38(19)
C35A C36A C39A 116.65(18)
C31A C36A C39A 123.96(18)
C32A C37A H37A 109.5
C32A C37A H37B 109.5
H37A C37A H37B 109.5
C32A C37A H37C 109.5
H37A C37A H37C 109.5
H37B C37A H37C 109.5
C34A C38A H38A 109.5
C34A C38A H38B 109.5
H38A C38A H38B 109.5
C34A C38A H38C 109.5
H38A C38A H38C 109.5
H38B C38A H38C 109.5
C36A C39A H39A 109.5
C36A C39A H39B 109.5
H39A C39A H39B 109.5
C36A C39A H39C 109.5
H39A C39A H39C 109.5
H39B C39A H39C 109.5
C11B Zr1B C7B 130.42(9)
C11B Zr1B C1B 94.60(9)
C7B Zr1B C1B 101.75(9)
C11B Zr1B C2B 126.19(9)
C7B Zr1B C2B 85.07(9)
C1B Zr1B C2B 32.70(8)
C11B Zr1B C6B 107.50(9)
C7B Zr1B C6B 32.66(8)
C1B Zr1B C6B 81.66(9)
C2B Zr1B C6B 81.26(9)
C11B Zr1B C4B 91.53(10)
C7B Zr1B C4B 135.30(10)
C1B Zr1B C4B 53.40(9)
C2B Zr1B C4B 53.54(10)
C6B Zr1B C4B 132.75(9)
C11B Zr1B C3B 123.47(10)
C7B Zr1B C3B 103.40(10)
C1B Zr1B C3B 53.41(8)
C2B Zr1B C3B 32.09(9)
C6B Zr1B C3B 110.94(10)
C4B Zr1B C3B 32.28(10)
C11B Zr1B C5B 74.85(9)
C7B Zr1B C5B 133.58(9)
C1B Zr1B C5B 31.95(9)
C2B Zr1B C5B 53.55(9)
C6B Zr1B C5B 111.32(9)
C4B Zr1B C5B 32.37(9)
C3B Zr1B C5B 53.37(9)
C11B Zr1B C8B 110.42(9)
C7B Zr1B C8B 32.52(8)
C1B Zr1B C8B 133.30(9)
C2B Zr1B C8B 116.27(9)
C6B Zr1B C8B 53.85(8)
C4B Zr1B C8B 154.52(10)
C3B Zr1B C8B 125.55(9)
C5B Zr1B C8B 164.94(9)
C11B Zr1B C10B 78.15(9)
C7B Zr1B C10B 53.71(8)
C1B Zr1B C10B 97.16(9)
C2B Zr1B C10B 109.47(10)
C6B Zr1B C10B 32.31(8)
C4B Zr1B C10B 148.29(9)
C3B Zr1B C10B 141.29(10)
C5B Zr1B C10B 116.29(9)
C8B Zr1B C10B 53.55(8)
C11B Zr1B C9B 80.09(9)
C7B Zr1B C9B 53.43(8)
C1B Zr1B C9B 129.27(9)
C2B Zr1B C9B 134.04(9)
C6B Zr1B C9B 53.40(8)
C4B Zr1B C9B 171.26(10)
C3B Zr1B C9B 156.33(10)
C5B Zr1B C9B 144.38(9)
C8B Zr1B C9B 32.11(8)
C10B Zr1B C9B 32.18(9)
C11B Zr1B P1B 100.45(6)
C7B Zr1B P1B 99.87(6)
C1B Zr1B P1B 135.19(6)
C2B Zr1B P1B 112.71(7)
C6B Zr1B P1B 131.36(6)
C4B Zr1B P1B 84.03(7)
C3B Zr1B P1B 83.59(7)
C5B Zr1B P1B 114.02(7)
C8B Zr1B P1B 79.48(6)
C10B Zr1B P1B 127.10(7)
C9B Zr1B P1B 94.98(7)
C31B P1B C21B 104.22(9)
C31B P1B Zr1B 132.35(7)
C21B P1B Zr1B 122.17(7)
Zr1B C11B H11D 109.5
Zr1B C11B H12E 109.5
H11D C11B H12E 109.5
Zr1B C11B H13F 109.5
H11D C11B H13F 109.5
H12E C11B H13F 109.5
C5B C1B C2B 108.3(2)
C5B C1B Zr1B 74.73(14)
C2B C1B Zr1B 73.69(14)
C5B C1B H1B 125.8
C2B C1B H1B 125.8
Zr1B C1B H1B 117.7
C3B C2B C1B 107.5(3)
C3B C2B Zr1B 74.48(15)
C1B C2B Zr1B 73.62(13)
C3B C2B H2B 126.2
C1B C2B H2B 126.2
Zr1B C2B H2B 117.7
C2B C3B C4B 108.4(2)
C2B C3B Zr1B 73.43(14)
C4B C3B Zr1B 73.61(14)
C2B C3B H3B 125.8
C4B C3B H3B 125.8
Zr1B C3B H3B 119.0
C3B C4B C5B 107.8(3)
C3B C4B Zr1B 74.11(14)
C5B C4B Zr1B 74.21(14)
C3B C4B H4B 126.1
C5B C4B H4B 126.1
Zr1B C4B H4B 117.6
C1B C5B C4B 108.0(2)
C1B C5B Zr1B 73.32(14)
C4B C5B Zr1B 73.42(14)
C1B C5B H5B 126.0
C4B C5B H5B 126.0
Zr1B C5B H5B 119.1
C10B C6B C7B 107.9(2)
C10B C6B Zr1B 74.62(13)
C7B C6B Zr1B 73.32(13)
C10B C6B H6B 126.1
C7B C6B H6B 126.1
Zr1B C6B H6B 118.0
C6B C7B C8B 108.2(2)
C6B C7B Zr1B 74.02(13)
C8B C7B Zr1B 74.84(12)
C6B C7B H7B 125.9
C8B C7B H7B 125.9
Zr1B C7B H7B 117.2
C9B C8B C7B 107.5(2)
C9B C8B Zr1B 74.40(13)
C7B C8B Zr1B 72.64(13)
C9B C8B H8B 126.3
C7B C8B H8B 126.3
Zr1B C8B H8B 118.7
C8B C9B C10B 108.5(2)
C8B C9B Zr1B 73.49(13)
C10B C9B Zr1B 73.47(14)
C8B C9B H9B 125.7
C10B C9B H9B 125.7
Zr1B C9B H9B 119.1
C6B C10B C9B 107.9(2)
C6B C10B Zr1B 73.08(13)
C9B C10B Zr1B 74.35(13)
C6B C10B H10B 126.1
C9B C10B H10B 126.1
Zr1B C10B H10B 118.5
C22B C21B C26B 117.96(19)
C22B C21B P1B 121.86(15)
C26B C21B P1B 120.18(16)
C23B C22B C21B 119.80(19)
C23B C22B C27B 117.95(19)
C21B C22B C27B 122.25(19)
C24B C23B C22B 122.5(2)
C24B C23B H23B 118.7
C22B C23B H23B 118.7
C23B C24B C25B 117.5(2)
C23B C24B C28B 121.9(2)
C25B C24B C28B 120.6(2)
C24B C25B C26B 122.4(2)
C24B C25B H25B 118.8
C26B C25B H25B 118.8
C25B C26B C21B 119.8(2)
C25B C26B C29B 116.6(2)
C21B C26B C29B 123.6(2)
C22B C27B H27D 109.5
C22B C27B H27E 109.5
H27D C27B H27E 109.5
C22B C27B H27F 109.5
H27D C27B H27F 109.5
H27E C27B H27F 109.5
C24B C28B H28D 109.5
C24B C28B H28E 109.5
H28D C28B H28E 109.5
C24B C28B H28F 109.5
H28D C28B H28F 109.5
H28E C28B H28F 109.5
C26B C29B H29D 109.5
C26B C29B H29E 109.5
H29D C29B H29E 109.5
C26B C29B H29F 109.5
H29D C29B H29F 109.5
H29E C29B H29F 109.5
C32B C31B C36B 117.78(19)
C32B C31B P1B 119.85(16)
C36B C31B P1B 122.37(15)
C33B C32B C31B 120.0(2)
C33B C32B C37B 118.1(2)
C31B C32B C37B 121.9(2)
C32B C33B C34B 122.4(2)
C32B C33B H33B 118.8
C34B C33B H33B 118.8
C35B C34B C33B 117.5(2)
C35B C34B C38B 121.3(2)
C33B C34B C38B 121.2(2)
C34B C35B C36B 122.5(2)
C34B C35B H35B 118.7
C36B C35B H35B 118.7
C35B C36B C31B 119.66(19)
C35B C36B C39B 116.28(19)
C31B C36B C39B 124.05(19)
C32B C37B H37D 109.5
C32B C37B H37E 109.5
H37D C37B H37E 109.5
C32B C37B H37F 109.5
H37D C37B H37F 109.5
H37E C37B H37F 109.5
C34B C38B H38D 109.5
C34B C38B H38E 109.5
H38D C38B H38E 109.5
C34B C38B H38F 109.5
H38D C38B H38F 109.5
H38E C38B H38F 109.5
C36B C39B H39D 109.5
C36B C39B H39E 109.5
H39D C39B H39E 109.5
C36B C39B H39F 109.5
H39D C39B H39F 109.5
H39E C39B H39F 109.5

loop_
_geom_bond_atom_site_label_1
_geom_bond_atom_site_label_2
_geom_bond_distance
Zr1A C11A 2.319(2)
Zr1A C7A 2.481(2)
Zr1A C2A 2.491(2)
Zr1A C6A 2.494(2)
Zr1A C1A 2.497(2)
Zr1A C4A 2.516(2)
Zr1A C10A 2.520(2)
Zr1A C8A 2.520(2)
Zr1A C3A 2.521(2)
Zr1A C5A 2.522(2)
Zr1A C9A 2.543(2)
Zr1A P1A 2.5520(5)
P1A C31A 1.842(2)
P1A C21A 1.848(2)
C11A H11A 0.9700
C11A H12A 0.9700
C11A H13A 0.9700
C1A C5A 1.384(4)
C1A C2A 1.417(3)
C1A H1A 0.9400
C2A C3A 1.388(3)
C2A H2A 0.9400
C3A C4A 1.408(4)
C3A H3A 0.9400
C4A C5A 1.406(4)
C4A H4A 0.9400
C5A H5A 0.9400
C6A C7A 1.393(4)
C6A C10A 1.394(4)
C6A H6A 0.9400
C7A C8A 1.396(4)
C7A H7A 0.9400
C8A C9A 1.391(4)
C8A H8A 0.9400
C9A C10A 1.398(4)
C9A H9A 0.9400
C10A H10A 0.9400
C21A C22A 1.414(3)
C21A C26A 1.419(3)
C22A C23A 1.392(3)
C22A C27A 1.510(3)
C23A C24A 1.382(3)
C23A H23A 0.9400
C24A C25A 1.383(3)
C24A C28A 1.513(3)
C25A C26A 1.395(3)
C25A H25A 0.9400
C26A C29A 1.506(3)
C27A H27A 0.9700
C27A H27B 0.9700
C27A H27C 0.9700
C28A H28A 0.9700
C28A H28B 0.9700
C28A H28C 0.9700
C29A H29A 0.9700
C29A H29B 0.9700
C29A H29C 0.9700
C31A C36A 1.415(3)
C31A C32A 1.420(3)
C32A C33A 1.385(3)
C32A C37A 1.502(3)
C33A C34A 1.386(3)
C33A H33A 0.9400
C34A C35A 1.379(3)
C34A C38A 1.511(3)
C35A C36A 1.398(3)
C35A H35A 0.9400
C36A C39A 1.507(3)
C37A H37A 0.9700
C37A H37B 0.9700
C37A H37C 0.9700
C38A H38A 0.9700
C38A H38B 0.9700
C38A H38C 0.9700
C39A H39A 0.9700
C39A H39B 0.9700
C39A H39C 0.9700
Zr1B C11B 2.316(2)
Zr1B C7B 2.495(2)
Zr1B C1B 2.502(2)
Zr1B C2B 2.503(2)
Zr1B C6B 2.504(2)
Zr1B C4B 2.509(2)
Zr1B C3B 2.516(2)
Zr1B C5B 2.520(2)
Zr1B C8B 2.523(2)
Zr1B C10B 2.524(2)
Zr1B C9B 2.535(2)
Zr1B P1B 2.5567(6)
P1B C31B 1.840(2)
P1B C21B 1.848(2)
C11B H11D 0.9700
C11B H12E 0.9700
C11B H13F 0.9700
C1B C5B 1.382(4)
C1B C2B 1.409(4)
C1B H1B 0.9400
C2B C3B 1.387(4)
C2B H2B 0.9400
C3B C4B 1.397(4)
C3B H3B 0.9400
C4B C5B 1.402(4)
C4B H4B 0.9400
C5B H5B 0.9400
C6B C10B 1.399(4)
C6B C7B 1.406(3)
C6B H6B 0.9400
C7B C8B 1.406(3)
C7B H7B 0.9400
C8B C9B 1.399(4)
C8B H8B 0.9400
C9B C10B 1.402(4)
C9B H9B 0.9400
C10B H10B 0.9400
C21B C22B 1.412(3)
C21B C26B 1.416(3)
C22B C23B 1.393(3)
C22B C27B 1.505(3)
C23B C24B 1.383(3)
C23B H23B 0.9400
C24B C25B 1.383(3)
C24B C28B 1.510(3)
C25B C26B 1.394(3)
C25B H25B 0.9400
C26B C29B 1.507(3)
C27B H27D 0.9700
C27B H27E 0.9700
C27B H27F 0.9700
C28B H28D 0.9700
C28B H28E 0.9700
C28B H28F 0.9700
C29B H29D 0.9700
C29B H29E 0.9700
C29B H29F 0.9700
C31B C32B 1.411(3)
C31B C36B 1.419(3)
C32B C33B 1.384(3)
C32B C37B 1.506(3)
C33B C34B 1.390(3)
C33B H33B 0.9400
C34B C35B 1.374(3)
C34B C38B 1.505(3)
C35B C36B 1.395(3)
C35B H35B 0.9400
C36B C39B 1.505(3)
C37B H37D 0.9700
C37B H37E 0.9700
C37B H37F 0.9700
C38B H38D 0.9700
C38B H38E 0.9700
C38B H38F 0.9700
C39B H39D 0.9700
C39B H39E 0.9700
C39B H39F 0.9700

loop_
_geom_torsion_atom_site_label_1
_geom_torsion_atom_site_label_2
_geom_torsion_atom_site_label_3
_geom_torsion_atom_site_label_4
_geom_torsion
C11A Zr1A P1A C31A 110.57(11)
C7A Zr1A P1A C31A -23.56(11)
C2A Zr1A P1A C31A -112.86(11)
C6A Zr1A P1A C31A -18.79(12)
C1A Zr1A P1A C31A -138.25(12)
C4A Zr1A P1A C31A -161.72(11)
C10A Zr1A P1A C31A 23.19(12)
C8A Zr1A P1A C31A 4.15(11)
C3A Zr1A P1A C31A -129.23(11)
C5A Zr1A P1A C31A -170.95(11)
C9A Zr1A P1A C31A 29.98(11)
C11A Zr1A P1A C21A -78.87(10)
C7A Zr1A P1A C21A 147.00(10)
C2A Zr1A P1A C21A 57.70(10)
C6A Zr1A P1A C21A 151.77(11)
C1A Zr1A P1A C21A 32.31(12)
C4A Zr1A P1A C21A 8.84(10)
C10A Zr1A P1A C21A -166.25(11)
C8A Zr1A P1A C21A 174.71(10)
C3A Zr1A P1A C21A 41.33(10)
C5A Zr1A P1A C21A -0.39(10)
C9A Zr1A P1A C21A -159.46(10)
C11A Zr1A C1A C5A 47.94(16)
C7A Zr1A C1A C5A -178.45(15)
C2A Zr1A C1A C5A -114.2(2)
C6A Zr1A C1A C5A 157.44(16)
C4A Zr1A C1A C5A -36.69(14)
C10A Zr1A C1A C5A 128.05(15)
C8A Zr1A C1A C5A 169.22(15)
C3A Zr1A C1A C5A -77.24(16)
C9A Zr1A C1A C5A 128.33(16)
P1A Zr1A C1A C5A -66.17(17)
C11A Zr1A C1A C2A 162.15(16)
C7A Zr1A C1A C2A -64.24(17)
C6A Zr1A C1A C2A -88.35(17)
C4A Zr1A C1A C2A 77.52(17)
C10A Zr1A C1A C2A -117.74(16)
C8A Zr1A C1A C2A -76.57(19)
C3A Zr1A C1A C2A 36.97(15)
C5A Zr1A C1A C2A 114.2(2)
C9A Zr1A C1A C2A -117.46(16)
P1A Zr1A C1A C2A 48.05(19)
C5A C1A C2A C3A -0.3(3)
Zr1A C1A C2A C3A -67.91(16)
C5A C1A C2A Zr1A 67.62(17)
C11A Zr1A C2A C3A 91.93(16)
C7A Zr1A C2A C3A -127.38(16)
C6A Zr1A C2A C3A -159.52(16)
C1A Zr1A C2A C3A 114.2(2)
C4A Zr1A C2A C3A 36.84(14)
C10A Zr1A C2A C3A -177.37(15)
C8A Zr1A C2A C3A -119.76(15)
C5A Zr1A C2A C3A 77.36(16)
C9A Zr1A C2A C3A -154.95(16)
P1A Zr1A C2A C3A -31.59(15)
C11A Zr1A C2A C1A -22.3(2)
C7A Zr1A C2A C1A 118.37(17)
C6A Zr1A C2A C1A 86.24(17)
C4A Zr1A C2A C1A -77.41(17)
C10A Zr1A C2A C1A 68.39(17)
C8A Zr1A C2A C1A 126.00(16)
C3A Zr1A C2A C1A -114.2(2)
C5A Zr1A C2A C1A -36.89(15)
C9A Zr1A C2A C1A 90.81(19)
P1A Zr1A C2A C1A -145.83(14)
C1A C2A C3A C4A 1.4(3)
Zr1A C2A C3A C4A -65.56(16)
C1A C2A C3A Zr1A 67.00(16)
C11A Zr1A C3A C2A -110.10(16)
C7A Zr1A C3A C2A 55.82(17)
C6A Zr1A C3A C2A 21.80(17)
C1A Zr1A C3A C2A -38.01(15)
C4A Zr1A C3A C2A -115.7(2)
C10A Zr1A C3A C2A 3.9(2)
C8A Zr1A C3A C2A 81.64(17)
C5A Zr1A C3A C2A -78.07(16)
C9A Zr1A C3A C2A 59.6(3)
P1A Zr1A C3A C2A 149.96(15)
C11A Zr1A C3A C4A 5.56(18)
C7A Zr1A C3A C4A 171.48(15)
C2A Zr1A C3A C4A 115.7(2)
C6A Zr1A C3A C4A 137.46(15)
C1A Zr1A C3A C4A 77.65(16)
C10A Zr1A C3A C4A 119.58(17)
C8A Zr1A C3A C4A -162.70(14)
C5A Zr1A C3A C4A 37.59(15)
C9A Zr1A C3A C4A 175.3(2)
P1A Zr1A C3A C4A -94.38(14)
C2A C3A C4A C5A -2.0(3)
Zr1A C3A C4A C5A -67.02(16)
C2A C3A C4A Zr1A 64.99(16)
C11A Zr1A C4A C5A -61.32(16)
C7A Zr1A C4A C5A 101.57(19)
C2A Zr1A C4A C5A 77.45(17)
C6A Zr1A C4A C5A 55.3(2)
C1A Zr1A C4A C5A 36.21(15)
C10A Zr1A C4A C5A 9.0(2)
C8A Zr1A C4A C5A 153.6(2)
C3A Zr1A C4A C5A 113.9(2)
C9A Zr1A C4A C5A -58.2(5)
P1A Zr1A C4A C5A -164.42(16)
C11A Zr1A C4A C3A -175.25(15)
C7A Zr1A C4A C3A -12.4(2)
C2A Zr1A C4A C3A -36.47(14)
C6A Zr1A C4A C3A -58.65(19)
C1A Zr1A C4A C3A -77.71(16)
C10A Zr1A C4A C3A -104.95(19)
C8A Zr1A C4A C3A 39.6(3)
C5A Zr1A C4A C3A -113.9(2)
C9A Zr1A C4A C3A -172.1(4)
P1A Zr1A C4A C3A 81.65(14)
C2A C1A C5A C4A -1.0(3)
Zr1A C1A C5A C4A 65.48(17)
C2A C1A C5A Zr1A -66.45(16)
C3A C4A C5A C1A 1.9(3)
Zr1A C4A C5A C1A -65.13(17)
C3A C4A C5A Zr1A 66.98(16)
C11A Zr1A C5A C1A -129.78(16)
C7A Zr1A C5A C1A 2.1(2)
C2A Zr1A C5A C1A 38.09(14)
C6A Zr1A C5A C1A -23.78(17)
C4A Zr1A C5A C1A 116.0(2)
C10A Zr1A C5A C1A -58.43(16)
C8A Zr1A C5A C1A -29.2(4)
C3A Zr1A C5A C1A 78.35(16)
C9A Zr1A C5A C1A -80.06(19)
P1A Zr1A C5A C1A 133.34(13)
C11A Zr1A C5A C4A 114.22(17)
C7A Zr1A C5A C4A -113.87(17)
C2A Zr1A C5A C4A -77.91(16)
C6A Zr1A C5A C4A -139.78(16)
C1A Zr1A C5A C4A -116.0(2)
C10A Zr1A C5A C4A -174.42(15)
C8A Zr1A C5A C4A -145.2(3)
C3A Zr1A C5A C4A -37.64(15)
C9A Zr1A C5A C4A 163.95(15)
P1A Zr1A C5A C4A 17.34(17)
C11A Zr1A C6A C7A -135.50(17)
C2A Zr1A C6A C7A 98.69(18)
C1A Zr1A C6A C7A 132.13(18)
C4A Zr1A C6A C7A 116.64(18)
C10A Zr1A C6A C7A -114.3(3)
C8A Zr1A C6A C7A -37.23(16)
C3A Zr1A C6A C7A 87.16(18)
C5A Zr1A C6A C7A 144.64(16)
C9A Zr1A C6A C7A -77.22(19)
P1A Zr1A C6A C7A -8.8(2)
C11A Zr1A C6A C10A -21.2(2)
C7A Zr1A C6A C10A 114.3(3)
C2A Zr1A C6A C10A -146.97(19)
C1A Zr1A C6A C10A -113.54(18)
C4A Zr1A C6A C10A -129.03(17)
C8A Zr1A C6A C10A 77.10(19)
C3A Zr1A C6A C10A -158.50(17)
C5A Zr1A C6A C10A -101.03(18)
C9A Zr1A C6A C10A 37.11(17)
P1A Zr1A C6A C10A 105.49(17)
C10A C6A C7A C8A 0.7(3)
Zr1A C6A C7A C8A 68.18(17)
C10A C6A C7A Zr1A -67.47(18)
C11A Zr1A C7A C6A 60.0(2)
C2A Zr1A C7A C6A -78.00(17)
C1A Zr1A C7A C6A -48.58(18)
C4A Zr1A C7A C6A -97.28(19)
C10A Zr1A C7A C6A 37.24(16)
C8A Zr1A C7A C6A 114.5(2)
C3A Zr1A C7A C6A -104.15(17)
C5A Zr1A C7A C6A -49.7(2)
C9A Zr1A C7A C6A 77.53(18)
P1A Zr1A C7A C6A 173.05(16)
C11A Zr1A C7A C8A -54.6(2)
C2A Zr1A C7A C8A 167.47(17)
C6A Zr1A C7A C8A -114.5(2)
C1A Zr1A C7A C8A -163.11(16)
C4A Zr1A C7A C8A 148.19(16)
C10A Zr1A C7A C8A -77.29(18)
C3A Zr1A C7A C8A 141.32(16)
C5A Zr1A C7A C8A -164.27(15)
C9A Zr1A C7A C8A -37.00(16)
P1A Zr1A C7A C8A 58.52(16)
C6A C7A C8A C9A -0.2(3)
Zr1A C7A C8A C9A 67.31(17)
C6A C7A C8A Zr1A -67.47(18)
C11A Zr1A C8A C9A 24.99(18)
C7A Zr1A C8A C9A -114.3(2)
C2A Zr1A C8A C9A -128.64(17)
C6A Zr1A C8A C9A -76.95(18)
C1A Zr1A C8A C9A -91.43(19)
C4A Zr1A C8A C9A 168.0(2)
C10A Zr1A C8A C9A -36.50(16)
C3A Zr1A C8A C9A -165.57(15)
C5A Zr1A C8A C9A -70.7(4)
P1A Zr1A C8A C9A 125.26(17)
C11A Zr1A C8A C7A 139.30(17)
C2A Zr1A C8A C7A -14.32(19)
C6A Zr1A C8A C7A 37.37(16)
C1A Zr1A C8A C7A 22.9(2)
C4A Zr1A C8A C7A -77.7(3)
C10A Zr1A C8A C7A 77.81(18)
C3A Zr1A C8A C7A -51.3(2)
C5A Zr1A C8A C7A 43.7(4)
C9A Zr1A C8A C7A 114.3(2)
P1A Zr1A C8A C7A -120.42(17)
C7A C8A C9A C10A -0.4(3)
Zr1A C8A C9A C10A 65.03(18)
C7A C8A C9A Zr1A -65.47(17)
C11A Zr1A C9A C8A -155.88(18)
C7A Zr1A C9A C8A 37.63(16)
C2A Zr1A C9A C8A 72.9(2)
C6A Zr1A C9A C8A 78.59(18)
C1A Zr1A C9A C8A 115.42(18)
C4A Zr1A C9A C8A -159.1(4)
C10A Zr1A C9A C8A 116.0(2)
C3A Zr1A C9A C8A 33.0(3)
C5A Zr1A C9A C8A 155.76(17)
P1A Zr1A C9A C8A -54.18(16)
C11A Zr1A C9A C10A 88.17(17)
C7A Zr1A C9A C10A -78.32(18)
C2A Zr1A C9A C10A -43.0(2)
C6A Zr1A C9A C10A -37.37(16)
C1A Zr1A C9A C10A -0.5(2)
C4A Zr1A C9A C10A 85.0(4)
C8A Zr1A C9A C10A -116.0(2)
C3A Zr1A C9A C10A -82.9(3)
C5A Zr1A C9A C10A 39.8(2)
P1A Zr1A C9A C10A -170.14(16)
C7A C6A C10A C9A -1.0(3)
Zr1A C6A C10A C9A -67.33(18)
C7A C6A C10A Zr1A 66.36(18)
C8A C9A C10A C6A 0.9(3)
Zr1A C9A C10A C6A 65.97(18)
C8A C9A C10A Zr1A -65.09(17)
C11A Zr1A C10A C6A 159.84(19)
C7A Zr1A C10A C6A -37.53(17)
C2A Zr1A C10A C6A 34.57(19)
C1A Zr1A C10A C6A 65.09(18)
C4A Zr1A C10A C6A 86.8(2)
C8A Zr1A C10A C6A -78.19(19)
C3A Zr1A C10A C6A 32.4(2)
C5A Zr1A C10A C6A 92.01(18)
C9A Zr1A C10A C6A -114.5(3)
P1A Zr1A C10A C6A -101.75(18)
C11A Zr1A C10A C9A -85.68(17)
C7A Zr1A C10A C9A 76.95(19)
C2A Zr1A C10A C9A 149.05(16)
C6A Zr1A C10A C9A 114.5(3)
C1A Zr1A C10A C9A 179.57(17)
C4A Zr1A C10A C9A -158.72(17)
C8A Zr1A C10A C9A 36.29(16)
C3A Zr1A C10A C9A 146.85(17)
C5A Zr1A C10A C9A -153.51(16)
P1A Zr1A C10A C9A 12.7(2)
C31A P1A C21A C22A 65.47(18)
Zr1A P1A C21A C22A -107.48(16)
C31A P1A C21A C26A -118.13(17)
Zr1A P1A C21A C26A 68.92(18)
C26A C21A C22A C23A 1.0(3)
P1A C21A C22A C23A 177.48(15)
C26A C21A C22A C27A -177.94(19)
P1A C21A C22A C27A -1.5(3)
C21A C22A C23A C24A -0.6(3)
C27A C22A C23A C24A 178.41(19)
C22A C23A C24A C25A 0.4(3)
C22A C23A C24A C28A -179.9(2)
C23A C24A C25A C26A -0.7(3)
C28A C24A C25A C26A 179.6(2)
C24A C25A C26A C21A 1.2(3)
C24A C25A C26A C29A -178.5(2)
C22A C21A C26A C25A -1.3(3)
P1A C21A C26A C25A -177.82(17)
C22A C21A C26A C29A 178.4(2)
P1A C21A C26A C29A 1.8(3)
C21A P1A C31A C36A -111.11(17)
Zr1A P1A C31A C36A 60.44(19)
C21A P1A C31A C32A 68.11(17)
Zr1A P1A C31A C32A -120.34(14)
C36A C31A C32A C33A 1.3(3)
P1A C31A C32A C33A -177.96(15)
C36A C31A C32A C37A -179.57(19)
P1A C31A C32A C37A 1.2(3)
C31A C32A C33A C34A 0.5(3)
C37A C32A C33A C34A -178.6(2)
C32A C33A C34A C35A -2.5(3)
C32A C33A C34A C38A 177.6(2)
C33A C34A C35A C36A 2.6(3)
C38A C34A C35A C36A -177.4(2)
C34A C35A C36A C31A -0.9(3)
C34A C35A C36A C39A 178.3(2)
C32A C31A C36A C35A -1.1(3)
P1A C31A C36A C35A 178.08(15)
C32A C31A C36A C39A 179.74(19)
P1A C31A C36A C39A -1.0(3)
C11B Zr1B P1B C31B 117.54(11)
C7B Zr1B P1B C31B -16.99(11)
C1B Zr1B P1B C31B -134.92(13)
C2B Zr1B P1B C31B -105.75(12)
C6B Zr1B P1B C31B -7.19(12)
C4B Zr1B P1B C31B -152.01(12)
C3B Zr1B P1B C31B -119.54(12)
C5B Zr1B P1B C31B -164.51(11)
C8B Zr1B P1B C31B 8.48(11)
C10B Zr1B P1B C31B 34.56(12)
C9B Zr1B P1B C31B 36.71(11)
C11B Zr1B P1B C21B -77.44(10)
C7B Zr1B P1B C21B 148.03(10)
C1B Zr1B P1B C21B 30.10(12)
C2B Zr1B P1B C21B 59.27(11)
C6B Zr1B P1B C21B 157.83(11)
C4B Zr1B P1B C21B 13.01(11)
C3B Zr1B P1B C21B 45.48(11)
C5B Zr1B P1B C21B 0.51(11)
C8B Zr1B P1B C21B 173.50(10)
C10B Zr1B P1B C21B -160.42(11)
C9B Zr1B P1B C21B -158.26(10)
C11B Zr1B C1B C5B 51.34(17)
C7B Zr1B C1B C5B -175.72(16)
C2B Zr1B C1B C5B -114.8(2)
C6B Zr1B C1B C5B 158.39(17)
C4B Zr1B C1B C5B -37.13(17)
C3B Zr1B C1B C5B -77.65(18)
C8B Zr1B C1B C5B 175.18(15)
C10B Zr1B C1B C5B 129.95(16)
C9B Zr1B C1B C5B 132.31(16)
P1B Zr1B C1B C5B -58.48(19)
C11B Zr1B C1B C2B 166.17(18)
C7B Zr1B C1B C2B -60.90(18)
C6B Zr1B C1B C2B -86.79(18)
C4B Zr1B C1B C2B 77.69(19)
C3B Zr1B C1B C2B 37.18(17)
C5B Zr1B C1B C2B 114.8(2)
C8B Zr1B C1B C2B -70.0(2)
C10B Zr1B C1B C2B -115.22(18)
C9B Zr1B C1B C2B -112.87(18)
P1B Zr1B C1B C2B 56.3(2)
C5B C1B C2B C3B -0.1(3)
Zr1B C1B C2B C3B -67.34(17)
C5B C1B C2B Zr1B 67.29(18)
C11B Zr1B C2B C3B 96.86(19)
C7B Zr1B C2B C3B -125.13(18)
C1B Zr1B C2B C3B 114.0(3)
C6B Zr1B C2B C3B -157.81(18)
C4B Zr1B C2B C3B 36.82(16)
C5B Zr1B C2B C3B 77.38(18)
C8B Zr1B C2B C3B -115.67(17)
C10B Zr1B C2B C3B -173.78(16)
C9B Zr1B C2B C3B -148.87(17)
P1B Zr1B C2B C3B -26.48(18)
C11B Zr1B C2B C1B -17.2(2)
C7B Zr1B C2B C1B 120.84(18)
C6B Zr1B C2B C1B 88.16(18)
C4B Zr1B C2B C1B -77.21(18)
C3B Zr1B C2B C1B -114.0(3)
C5B Zr1B C2B C1B -36.66(16)
C8B Zr1B C2B C1B 130.30(16)
C10B Zr1B C2B C1B 72.19(18)
C9B Zr1B C2B C1B 97.09(19)
P1B Zr1B C2B C1B -140.51(15)
C1B C2B C3B C4B 0.9(3)
Zr1B C2B C3B C4B -65.85(18)
C1B C2B C3B Zr1B 66.76(17)
C11B Zr1B C3B C2B -106.14(18)
C7B Zr1B C3B C2B 56.89(18)
C1B Zr1B C3B C2B -37.92(16)
C6B Zr1B C3B C2B 23.56(19)
C4B Zr1B C3B C2B -115.5(2)
C5B Zr1B C3B C2B -78.02(18)
C8B Zr1B C3B C2B 83.37(18)
C10B Zr1B C3B C2B 9.4(2)
C9B Zr1B C3B C2B 67.7(3)
P1B Zr1B C3B C2B 155.55(17)
C11B Zr1B C3B C4B 9.3(2)
C7B Zr1B C3B C4B 172.38(16)
C1B Zr1B C3B C4B 77.57(17)
C2B Zr1B C3B C4B 115.5(2)
C6B Zr1B C3B C4B 139.05(17)
C5B Zr1B C3B C4B 37.47(16)
C8B Zr1B C3B C4B -161.14(15)
C10B Zr1B C3B C4B 124.89(19)
C9B Zr1B C3B C4B -176.8(2)
P1B Zr1B C3B C4B -88.96(16)
C2B C3B C4B C5B -1.4(3)
Zr1B C3B C4B C5B -67.14(17)
C2B C3B C4B Zr1B 65.74(18)
C11B Zr1B C4B C3B -172.21(17)
C7B Zr1B C4B C3B -10.6(2)
C1B Zr1B C4B C3B -77.61(18)
C2B Zr1B C4B C3B -36.60(16)
C6B Zr1B C4B C3B -56.5(2)
C5B Zr1B C4B C3B -114.2(2)
C8B Zr1B C4B C3B 37.7(3)
C10B Zr1B C4B C3B -102.6(2)
C9B Zr1B C4B C3B 171.4(5)
P1B Zr1B C4B C3B 87.44(16)
C11B Zr1B C4B C5B -57.97(18)
C7B Zr1B C4B C5B 103.7(2)
C1B Zr1B C4B C5B 36.63(16)
C2B Zr1B C4B C5B 77.64(18)
C6B Zr1B C4B C5B 57.8(2)
C3B Zr1B C4B C5B 114.2(2)
C8B Zr1B C4B C5B 151.92(19)
C10B Zr1B C4B C5B 11.7(3)
C9B Zr1B C4B C5B -74.3(6)
P1B Zr1B C4B C5B -158.32(18)
C2B C1B C5B C4B -0.8(3)
Zr1B C1B C5B C4B 65.78(17)
C2B C1B C5B Zr1B -66.59(17)
C3B C4B C5B C1B 1.4(3)
Zr1B C4B C5B C1B -65.71(18)
C3B C4B C5B Zr1B 67.08(17)
C11B Zr1B C5B C1B -126.25(17)
C7B Zr1B C5B C1B 5.8(2)
C2B Zr1B C5B C1B 37.55(16)
C6B Zr1B C5B C1B -23.03(18)
C4B Zr1B C5B C1B 115.2(2)
C3B Zr1B C5B C1B 77.79(18)
C8B Zr1B C5B C1B -13.6(4)
C10B Zr1B C5B C1B -58.03(18)
C9B Zr1B C5B C1B -79.4(2)
P1B Zr1B C5B C1B 138.87(14)
C11B Zr1B C5B C4B 118.60(19)
C7B Zr1B C5B C4B -109.37(19)
C1B Zr1B C5B C4B -115.2(2)
C2B Zr1B C5B C4B -77.60(19)
C6B Zr1B C5B C4B -138.18(18)
C3B Zr1B C5B C4B -37.36(17)
C8B Zr1B C5B C4B -128.8(3)
C10B Zr1B C5B C4B -173.18(17)
C9B Zr1B C5B C4B 165.46(17)
P1B Zr1B C5B C4B 23.72(19)
C11B Zr1B C6B C10B -25.66(18)
C7B Zr1B C6B C10B 114.5(2)
C1B Zr1B C6B C10B -117.88(17)
C2B Zr1B C6B C10B -150.96(17)
C4B Zr1B C6B C10B -134.89(17)
C3B Zr1B C6B C10B -163.36(15)
C5B Zr1B C6B C10B -105.81(16)
C8B Zr1B C6B C10B 77.21(17)
C9B Zr1B C6B C10B 37.04(16)
P1B Zr1B C6B C10B 96.41(16)
C11B Zr1B C6B C7B -140.18(15)
C1B Zr1B C6B C7B 127.60(16)
C2B Zr1B C6B C7B 94.52(16)
C4B Zr1B C6B C7B 110.59(17)
C3B Zr1B C6B C7B 82.12(16)
C5B Zr1B C6B C7B 139.67(15)
C8B Zr1B C6B C7B -37.31(15)
C10B Zr1B C6B C7B -114.5(2)
C9B Zr1B C6B C7B -77.48(16)
P1B Zr1B C6B C7B -18.12(18)
C10B C6B C7B C8B 0.5(3)
Zr1B C6B C7B C8B 67.65(16)
C10B C6B C7B Zr1B -67.19(17)
C11B Zr1B C7B C6B 53.35(19)
C1B Zr1B C7B C6B -53.20(16)
C2B Zr1B C7B C6B -81.48(16)
C4B Zr1B C7B C6B -102.22(18)
C3B Zr1B C7B C6B -108.00(16)
C5B Zr1B C7B C6B -56.32(19)
C8B Zr1B C7B C6B 114.4(2)
C10B Zr1B C7B C6B 37.11(15)
C9B Zr1B C7B C6B 77.40(16)
P1B Zr1B C7B C6B 166.30(14)
C11B Zr1B C7B C8B -61.09(18)
C1B Zr1B C7B C8B -167.63(15)
C2B Zr1B C7B C8B 164.09(16)
C6B Zr1B C7B C8B -114.4(2)
C4B Zr1B C7B C8B 143.34(15)
C3B Zr1B C7B C8B 137.56(15)
C5B Zr1B C7B C8B -170.76(15)
C10B Zr1B C7B C8B -77.33(16)
C9B Zr1B C7B C8B -37.04(15)
P1B Zr1B C7B C8B 51.86(15)
C6B C7B C8B C9B -0.3(3)
Zr1B C7B C8B C9B 66.80(16)
C6B C7B C8B Zr1B -67.10(16)
C11B Zr1B C8B C9B 20.20(17)
C7B Zr1B C8B C9B -114.5(2)
C1B Zr1B C8B C9B -97.74(17)
C2B Zr1B C8B C9B -132.21(15)
C6B Zr1B C8B C9B -77.01(16)
C4B Zr1B C8B C9B 168.1(2)
C3B Zr1B C8B C9B -168.26(15)
C5B Zr1B C8B C9B -87.9(4)
C10B Zr1B C8B C9B -36.62(15)
P1B Zr1B C8B C9B 117.53(15)
C11B Zr1B C8B C7B 134.68(15)
C1B Zr1B C8B C7B 16.7(2)
C2B Zr1B C8B C7B -17.74(18)
C6B Zr1B C8B C7B 37.47(14)
C4B Zr1B C8B C7B -77.4(3)
C3B Zr1B C8B C7B -53.78(18)
C5B Zr1B C8B C7B 26.6(4)
C10B Zr1B C8B C7B 77.86(16)
C9B Zr1B C8B C7B 114.5(2)
P1B Zr1B C8B C7B -127.99(15)
C7B C8B C9B C10B 0.0(3)
Zr1B C8B C9B C10B 65.64(17)
C7B C8B C9B Zr1B -65.61(16)
C11B Zr1B C9B C8B -160.82(16)
C7B Zr1B C9B C8B 37.54(14)
C1B Zr1B C9B C8B 111.33(16)
C2B Zr1B C9B C8B 67.5(2)
C6B Zr1B C9B C8B 78.52(16)
C4B Zr1B C9B C8B -144.2(6)
C3B Zr1B C9B C8B 24.3(3)
C5B Zr1B C9B C8B 153.53(16)
C10B Zr1B C9B C8B 115.7(2)
P1B Zr1B C9B C8B -61.06(14)
C11B Zr1B C9B C10B 83.46(16)
C7B Zr1B C9B C10B -78.18(16)
C1B Zr1B C9B C10B -4.4(2)
C2B Zr1B C9B C10B -48.2(2)
C6B Zr1B C9B C10B -37.19(15)
C4B Zr1B C9B C10B 100.1(6)
C3B Zr1B C9B C10B -91.4(3)
C5B Zr1B C9B C10B 37.8(2)
C8B Zr1B C9B C10B -115.7(2)
P1B Zr1B C9B C10B -176.78(15)
C7B C6B C10B C9B -0.4(3)
Zr1B C6B C10B C9B -66.76(17)
C7B C6B C10B Zr1B 66.32(17)
C8B C9B C10B C6B 0.3(3)
Zr1B C9B C10B C6B 65.91(17)
C8B C9B C10B Zr1B -65.66(16)
C11B Zr1B C10B C6B 155.04(17)
C7B Zr1B C10B C6B -37.52(15)
C1B Zr1B C10B C6B 61.82(17)
C2B Zr1B C10B C6B 30.59(18)
C4B Zr1B C10B C6B 81.8(2)
C3B Zr1B C10B C6B 25.3(2)
C5B Zr1B C10B C6B 88.72(17)
C8B Zr1B C10B C6B -78.22(16)
C9B Zr1B C10B C6B -114.8(2)
P1B Zr1B C10B C6B -110.73(15)
C11B Zr1B C10B C9B -90.20(16)
C7B Zr1B C10B C9B 77.24(17)
C1B Zr1B C10B C9B 176.58(16)
C2B Zr1B C10B C9B 145.35(15)
C6B Zr1B C10B C9B 114.8(2)
C4B Zr1B C10B C9B -163.47(19)
C3B Zr1B C10B C9B 140.08(17)
C5B Zr1B C10B C9B -156.52(15)
C8B Zr1B C10B C9B 36.54(15)
P1B Zr1B C10B C9B 4.03(18)
C31B P1B C21B C22B 60.07(19)
Zr1B P1B C21B C22B -108.57(16)
C31B P1B C21B C26B -119.18(18)
Zr1B P1B C21B C26B 72.18(19)
C26B C21B C22B C23B 2.4(3)
P1B C21B C22B C23B -176.89(16)
C26B C21B C22B C27B -177.0(2)
P1B C21B C22B C27B 3.7(3)
C21B C22B C23B C24B -0.7(3)
C27B C22B C23B C24B 178.7(2)
C22B C23B C24B C25B -1.6(3)
C22B C23B C24B C28B 176.8(2)
C23B C24B C25B C26B 2.2(3)
C28B C24B C25B C26B -176.2(2)
C24B C25B C26B C21B -0.5(3)
C24B C25B C26B C29B 179.7(2)
C22B C21B C26B C25B -1.8(3)
P1B C21B C26B C25B 177.50(17)
C22B C21B C26B C29B 177.9(2)
P1B C21B C26B C29B -2.8(3)
C21B P1B C31B C32B 66.73(18)
Zr1B P1B C31B C32B -126.31(14)
C21B P1B C31B C36B -112.51(18)
Zr1B P1B C31B C36B 54.4(2)
C36B C31B C32B C33B 1.0(3)
P1B C31B C32B C33B -178.29(16)
C36B C31B C32B C37B 179.83(19)
P1B C31B C32B C37B 0.6(3)
C31B C32B C33B C34B 0.5(3)
C37B C32B C33B C34B -178.4(2)
C32B C33B C34B C35B -1.1(3)
C32B C33B C34B C38B 179.1(2)
C33B C34B C35B C36B 0.2(3)
C38B C34B C35B C36B -180.0(2)
C34B C35B C36B C31B 1.2(3)
C34B C35B C36B C39B 179.9(2)
C32B C31B C36B C35B -1.8(3)
P1B C31B C36B C35B 177.46(16)
C32B C31B C36B C39B 179.7(2)
P1B C31B C36B C39B -1.0(3)
